data_7011700
loop_
_publ_author_name
'Renzo Ros'
'Augusto Tassan'
'Raymond Roulet'
'G\`abor Laurenczy'
'Virginie Duprez'
'Kurt Schenk'

_publ_section_title
;
 Reaction of triangulo-clusters [Pt3(\m-CO)3(PR3)3] with
 hexafluorobutyne. The X-ray crystal structures of
 [Pt2(CO)2(PR3)2(\m-\h2:\h2-CF3CCCF3)](PR3= PPh3 or PCy3) and
 [Pt2(CO)2(PBzPh2)(\m-\h1:\h1-CF3CCCF3)2]
;
_journal_issue 18
_journal_name_full 'J. Chem. Soc., Dalton Trans.'
_journal_page_first 3565
_journal_page_last 3570
_journal_paper_doi 10.1039/b203075f
_journal_year 2002
_chemical_formula_sum 'C42 H66 F6 O2 P2 Pt2'
_chemical_formula_weight 1169.07
_chemical_name_systematic
;
?
;
_space_group_IT_number 14
_symmetry_cell_setting monoclinic
_symmetry_space_group_name_Hall '-P 2yn'
_symmetry_space_group_name_H-M 'P 1 21/n 1'
_atom_sites_solution_hydrogens geom
_atom_sites_solution_primary direct
_atom_sites_solution_secondary difmap
_audit_creation_method SHELXL
_cell_angle_alpha 90.00
_cell_angle_beta 108.4810(10)
_cell_angle_gamma 90.00
_cell_formula_units_Z 4
_cell_length_a 16.8390(11)
_cell_length_b 15.3101(10)
_cell_length_c 18.6194(12)
_cell_measurement_temperature 293(2)
_cell_volume 4552.7(5)
_computing_cell_refinement 'Siemens XSCANS'
_computing_data_collection 'Siemens XSCANS'
_computing_data_reduction 'Siemens SHELXTL'
_computing_molecular_graphics 'Siemens SHELXTL'
_computing_publication_material 'Siemens SHELXTL'
_computing_structure_refinement 'SHELXL-93 (Sheldrick, 1993)'
_computing_structure_solution 'SHELXS-86 (Sheldrick, 1990)'
_diffrn_ambient_temperature 293(2)
_diffrn_measurement_device 'Siemens P4'
_diffrn_measurement_method '\w scans'
_diffrn_radiation_monochromator graphite
_diffrn_radiation_source 'fine-focus sealed tube'
_diffrn_radiation_type MoK\a
_diffrn_radiation_wavelength 0.71073
_diffrn_reflns_av_R_equivalents 0.0212
_diffrn_reflns_av_sigmaI/netI 0.0218
_diffrn_reflns_limit_h_max 16
_diffrn_reflns_limit_h_min -18
_diffrn_reflns_limit_k_max 16
_diffrn_reflns_limit_k_min -17
_diffrn_reflns_limit_l_max 20
_diffrn_reflns_limit_l_min -20
_diffrn_reflns_number 17087
_diffrn_reflns_theta_max 23.29
_diffrn_reflns_theta_min 1.42
_exptl_absorpt_coefficient_mu 6.266
_exptl_absorpt_correction_T_max 0.5294
_exptl_absorpt_correction_T_min 0.3574
_exptl_absorpt_correction_type integration
_exptl_crystal_density_diffrn 1.706
_exptl_crystal_F_000 2296
_refine_diff_density_max 0.540
_refine_diff_density_min -0.383
_refine_diff_density_rms 0.070
_refine_ls_extinction_coef 0.00021(2)
_refine_ls_extinction_expression Fc^*^=kFc[1+0.001xFc^2^\l^3^/sin(2\q)]^-1/4^
_refine_ls_extinction_method SHELXL
_refine_ls_goodness_of_fit_all 1.856
_refine_ls_goodness_of_fit_obs 1.887
_refine_ls_matrix_type full
_refine_ls_number_parameters 488
_refine_ls_number_reflns 6484
_refine_ls_number_restraints 0
_refine_ls_restrained_S_all 1.856
_refine_ls_restrained_S_obs 1.887
_refine_ls_R_factor_all 0.0237
_refine_ls_R_factor_obs 0.0207
_refine_ls_shift/esd_max 0.008
_refine_ls_shift/esd_mean 0.001
_refine_ls_structure_factor_coef Fsqd
_refine_ls_weighting_details 'w=1/[\s^2^(Fo^2^)+(0.0000P)^2^+0.0000P] where P=(Fo^2^+2Fc^2^)/3'
_refine_ls_weighting_scheme calc
_refine_ls_wR_factor_all 0.0436
_refine_ls_wR_factor_obs 0.0426
_reflns_number_observed 6047
_reflns_number_total 6484
_reflns_observed_criterion >2sigma(I)
_cod_data_source_file b203075f.txt
_cod_data_source_block Compound_three
_cod_depositor_comments
;
The following automatic conversions were performed:
'_symmetry_cell_setting' value 'Monoclinic' changed to 'monoclinic'
according to '/home/saulius/struct/CIF-dictionaries/cif_core.dic'
dictionary named 'cif_core.dic' version 2.4.1 from 2010-06-29.

Automatic conversion script
Id: cif_fix_enum 1527 2010-12-29 10:47:43Z saulius 

The following automatic conversions were performed:

'_refine_ls_weighting_scheme' value 'calc
w=1/[\s^2^(Fo^2^)+(0.0000P)^2^+0.0000P] where P=(Fo^2^+2Fc^2^)/3' was
changed to 'calc'. New tag '_refine_ls_weighting_details' was
created. The value of the new tag was set to
'w=1/[\s^2^(Fo^2^)+(0.0000P)^2^+0.0000P] where P=(Fo^2^+2Fc^2^)/3'.

Automatic conversion script
Id: cif_fix_values 3143 2015-03-26 13:38:13Z robertas 
;
_cod_original_sg_symbol_H-M P2(1)/n
_cod_database_code 7011700

loop_
_symmetry_equiv_pos_as_xyz
'x, y, z'
'-x+1/2, y+1/2, -z+1/2'
'-x, -y, -z'
'x-1/2, -y-1/2, z-1/2'

loop_
_atom_site_aniso_label
_atom_site_aniso_U_11
_atom_site_aniso_U_22
_atom_site_aniso_U_33
_atom_site_aniso_U_23
_atom_site_aniso_U_13
_atom_site_aniso_U_12
Pt1 0.03647(9) 0.03383(9) 0.03914(10) 0.00066(6) 0.01279(7) -0.00236(6)
Pt2 0.03864(10) 0.03383(9) 0.03956(10) 0.00129(6) 0.01429(7) -0.00033(6)
P1 0.0346(5) 0.0349(5) 0.0404(6) 0.0040(4) 0.0112(5) -0.0011(4)
P2 0.0388(6) 0.0370(5) 0.0422(6) 0.0048(5) 0.0118(5) -0.0002(4)
F1 0.088(2) 0.113(2) 0.055(2) 0.027(2) 0.0023(15) 0.030(2)
F2 0.094(2) 0.090(2) 0.051(2) 0.0071(14) 0.0342(15) -0.017(2)
F3 0.154(3) 0.078(2) 0.043(2) -0.0158(15) 0.017(2) -0.043(2)
F4 0.0437(15) 0.094(2) 0.148(3) 0.053(2) 0.016(2) 0.0183(15)
F5 0.0485(15) 0.112(2) 0.072(2) 0.006(2) 0.0296(14) -0.0037(14)
F6 0.056(2) 0.103(2) 0.119(3) -0.060(2) 0.018(2) -0.0295(15)
O5 0.147(4) 0.113(3) 0.090(3) -0.043(2) 0.083(3) -0.046(3)
O6 0.088(3) 0.095(2) 0.144(4) -0.016(2) 0.072(3) 0.016(2)
C1 0.036(2) 0.033(2) 0.038(2) 0.000(2) 0.009(2) 0.000(2)
C2 0.040(2) 0.036(2) 0.035(2) -0.001(2) 0.008(2) -0.002(2)
C3 0.064(3) 0.051(2) 0.042(3) 0.002(2) 0.012(2) -0.003(2)
C4 0.042(2) 0.044(2) 0.054(3) 0.000(2) 0.010(2) -0.002(2)
C5 0.069(3) 0.052(3) 0.072(3) -0.009(2) 0.037(3) -0.015(2)
C6 0.063(3) 0.047(2) 0.067(3) -0.003(2) 0.033(2) 0.002(2)
C10 0.045(2) 0.045(2) 0.041(2) 0.002(2) 0.006(2) 0.000(2)
C11 0.052(3) 0.055(3) 0.071(3) 0.004(2) 0.005(2) -0.010(2)
C12 0.046(3) 0.103(4) 0.082(4) 0.007(3) -0.004(3) -0.013(3)
C13 0.053(3) 0.105(4) 0.074(4) 0.007(3) -0.008(3) 0.013(3)
C14 0.071(3) 0.080(3) 0.061(3) 0.012(3) -0.012(3) 0.025(3)
C15 0.070(3) 0.051(3) 0.058(3) 0.005(2) -0.002(2) 0.000(2)
C20 0.048(2) 0.055(2) 0.051(3) 0.014(2) 0.023(2) 0.010(2)
C21 0.081(3) 0.079(3) 0.054(3) 0.004(2) 0.038(3) 0.013(3)
C22 0.121(5) 0.114(4) 0.074(4) 0.007(3) 0.060(4) 0.043(4)
C23 0.092(4) 0.188(7) 0.072(4) 0.030(5) 0.057(4) 0.042(5)
C24 0.061(3) 0.177(6) 0.089(4) 0.059(4) 0.042(3) 0.007(4)
C25 0.066(3) 0.091(3) 0.071(3) 0.027(3) 0.033(3) -0.003(3)
C30 0.055(3) 0.035(2) 0.048(3) 0.007(2) 0.010(2) -0.010(2)
C31 0.050(3) 0.064(3) 0.056(3) 0.002(2) 0.008(2) -0.014(2)
C32 0.080(4) 0.087(4) 0.070(4) 0.000(3) 0.012(3) -0.042(3)
C33 0.100(4) 0.058(3) 0.063(3) -0.008(3) 0.012(3) -0.028(3)
C34 0.105(4) 0.049(3) 0.077(4) -0.007(3) 0.017(3) -0.003(3)
C35 0.063(3) 0.051(3) 0.076(3) -0.017(2) 0.009(3) 0.002(2)
C40 0.049(2) 0.042(2) 0.041(2) -0.002(2) 0.012(2) -0.004(2)
C41 0.077(3) 0.057(3) 0.069(3) -0.010(2) 0.024(3) -0.025(2)
C42 0.097(4) 0.064(3) 0.065(3) -0.015(3) 0.011(3) -0.032(3)
C43 0.132(5) 0.057(3) 0.078(4) -0.019(3) 0.021(4) 0.017(3)
C44 0.083(4) 0.082(3) 0.095(4) -0.036(3) 0.025(3) 0.013(3)
C45 0.074(3) 0.047(2) 0.065(3) -0.006(2) 0.020(3) 0.010(2)
C50 0.035(2) 0.045(2) 0.049(2) 0.004(2) 0.014(2) 0.001(2)
C51 0.050(3) 0.065(3) 0.051(3) 0.004(2) 0.020(2) 0.012(2)
C52 0.055(3) 0.088(3) 0.080(4) 0.002(3) 0.027(3) 0.022(3)
C53 0.052(3) 0.080(3) 0.084(4) 0.008(3) 0.020(3) 0.025(2)
C54 0.055(3) 0.087(3) 0.065(3) 0.011(3) 0.002(2) 0.021(3)
C55 0.056(3) 0.069(3) 0.048(3) 0.007(2) 0.012(2) 0.018(2)
C60 0.037(2) 0.044(2) 0.039(2) 0.009(2) 0.010(2) 0.003(2)
C61 0.039(2) 0.061(3) 0.058(3) 0.018(2) 0.014(2) -0.002(2)
C62 0.048(3) 0.082(3) 0.055(3) 0.022(2) 0.005(2) 0.004(2)
C63 0.061(3) 0.078(3) 0.058(3) 0.032(2) 0.014(2) 0.001(3)
C64 0.059(3) 0.094(3) 0.070(3) 0.032(3) 0.027(3) -0.008(3)
C65 0.042(2) 0.063(3) 0.059(3) 0.018(2) 0.014(2) -0.008(2)

loop_
_atom_site_label
_atom_site_type_symbol
_atom_site_fract_x
_atom_site_fract_y
_atom_site_fract_z
_atom_site_U_iso_or_equiv
_atom_site_thermal_displace_type
_atom_site_occupancy
_atom_site_calc_flag
_atom_site_refinement_flags
_atom_site_disorder_group
Pt1 Pt 0.559691(9) 0.912883(8) 0.764201(8) 0.03629(6) Uani 1 d . .
Pt2 Pt 0.528714(9) 1.104166(8) 0.796674(8) 0.03690(6) Uani 1 d . .
P1 P 0.46433(6) 0.80413(6) 0.76949(5) 0.0368(2) Uani 1 d . .
P2 P 0.52975(6) 1.21208(6) 0.70878(6) 0.0396(2) Uani 1 d . .
F1 F 0.6689(2) 0.9224(2) 0.96579(15) 0.0902(9) Uani 1 d . .
F2 F 0.5432(2) 0.9460(2) 0.96028(13) 0.0755(7) Uani 1 d . .
F3 F 0.6301(2) 1.0515(2) 0.98021(14) 0.0952(9) Uani 1 d . .
F4 F 0.76730(15) 0.9707(2) 0.8601(2) 0.0987(10) Uani 1 d . .
F5 F 0.74078(14) 1.0524(2) 0.76390(14) 0.0752(7) Uani 1 d . .
F6 F 0.7486(2) 1.1062(2) 0.8694(2) 0.0946(10) Uani 1 d . .
O5 O 0.5809(2) 0.8593(2) 0.6155(2) 0.1061(14) Uani 1 d . .
O6 O 0.3787(2) 1.1701(2) 0.8355(2) 0.1006(12) Uani 1 d . .
C1 C 0.6296(2) 1.0220(2) 0.8107(2) 0.0366(8) Uani 1 d . .
C2 C 0.5833(2) 0.9945(2) 0.8572(2) 0.0378(9) Uani 1 d . .
C3 C 0.6061(3) 0.9794(3) 0.9391(2) 0.0533(10) Uani 1 d . .
C4 C 0.7198(2) 1.0370(2) 0.8269(2) 0.0480(10) Uani 1 d . .
C5 C 0.5737(3) 0.8794(3) 0.6723(3) 0.0610(12) Uani 1 d . .
C6 C 0.4350(3) 1.1441(2) 0.8206(2) 0.0564(11) Uani 1 d . .
C10 C 0.4235(2) 1.2369(2) 0.6456(2) 0.0456(9) Uani 1 d . .
H10A H 0.3959(2) 1.2625(2) 0.6797(2) 0.055 Uiso 1 calc R .
C11 C 0.3700(2) 1.1591(3) 0.6129(3) 0.0629(12) Uani 1 d . .
H11A H 0.3734(2) 1.1172(3) 0.6529(3) 0.076 Uiso 1 calc R .
H11B H 0.3909(2) 1.1311(3) 0.5757(3) 0.076 Uiso 1 calc R .
C12 C 0.2790(3) 1.1855(3) 0.5757(3) 0.0827(15) Uani 1 d . .
H12A H 0.2475(3) 1.1350(3) 0.5507(3) 0.099 Uiso 1 calc R .
H12B H 0.2558(3) 1.2044(3) 0.6146(3) 0.099 Uiso 1 calc R .
C13 C 0.2686(3) 1.2580(3) 0.5184(3) 0.0840(15) Uani 1 d . .
H13A H 0.2813(3) 1.2355(3) 0.4745(3) 0.101 Uiso 1 calc R .
H13B H 0.2108(3) 1.2771(3) 0.5018(3) 0.101 Uiso 1 calc R .
C14 C 0.3235(3) 1.3338(3) 0.5492(3) 0.0783(14) Uani 1 d . .
H14A H 0.3036(3) 1.3633(3) 0.5863(3) 0.094 Uiso 1 calc R .
H14B H 0.3200(3) 1.3747(3) 0.5085(3) 0.094 Uiso 1 calc R .
C15 C 0.4152(3) 1.3075(3) 0.5864(2) 0.0649(12) Uani 1 d . .
H15A H 0.4379(3) 1.2863(3) 0.5478(2) 0.078 Uiso 1 calc R .
H15B H 0.4473(3) 1.3583(3) 0.6100(2) 0.078 Uiso 1 calc R .
C20 C 0.5991(2) 1.1858(2) 0.6526(2) 0.0498(10) Uani 1 d . .
H20A H 0.6512(2) 1.1656(2) 0.6897(2) 0.060 Uiso 1 calc R .
C21 C 0.5671(3) 1.1076(3) 0.6011(3) 0.0677(13) Uani 1 d . .
H21A H 0.5173(3) 1.1243(3) 0.5603(3) 0.081 Uiso 1 calc R .
H21B H 0.5518(3) 1.0612(3) 0.6297(3) 0.081 Uiso 1 calc R .
C22 C 0.6330(4) 1.0738(3) 0.5676(3) 0.096(2) Uani 1 d . .
H22A H 0.6799(4) 1.0501(3) 0.6078(3) 0.116 Uiso 1 calc R .
H22B H 0.6093(4) 1.0271(3) 0.5321(3) 0.116 Uiso 1 calc R .
C23 C 0.6636(4) 1.1460(4) 0.5274(3) 0.110(2) Uani 1 d . .
H23A H 0.7091(4) 1.1242(4) 0.5109(3) 0.132 Uiso 1 calc R .
H23B H 0.6185(4) 1.1639(4) 0.4829(3) 0.132 Uiso 1 calc R .
C24 C 0.6933(3) 1.2232(4) 0.5783(3) 0.105(2) Uani 1 d . .
H24A H 0.7104(3) 1.2690(4) 0.5503(3) 0.126 Uiso 1 calc R .
H24B H 0.7419(3) 1.2064(4) 0.6203(3) 0.126 Uiso 1 calc R .
C25 C 0.6257(3) 1.2591(3) 0.6095(3) 0.0733(14) Uani 1 d . .
H25A H 0.6477(3) 1.3079(3) 0.6431(3) 0.088 Uiso 1 calc R .
H25B H 0.5779(3) 1.2793(3) 0.5682(3) 0.088 Uiso 1 calc R .
C30 C 0.5689(2) 1.3175(2) 0.7540(2) 0.0477(10) Uani 1 d . .
H30A H 0.5687(2) 1.3589(2) 0.7138(2) 0.057 Uiso 1 calc R .
C31 C 0.6593(2) 1.3094(3) 0.8066(2) 0.0586(11) Uani 1 d . .
H31A H 0.6619(2) 1.2664(3) 0.8455(2) 0.070 Uiso 1 calc R .
H31B H 0.6947(2) 1.2893(3) 0.7777(2) 0.070 Uiso 1 calc R .
C32 C 0.6917(3) 1.3965(3) 0.8435(3) 0.082(2) Uani 1 d . .
H32A H 0.7474(3) 1.3881(3) 0.8789(3) 0.098 Uiso 1 calc R .
H32B H 0.6961(3) 1.4368(3) 0.8047(3) 0.098 Uiso 1 calc R .
C33 C 0.6374(3) 1.4367(3) 0.8846(3) 0.0768(14) Uani 1 d . .
H33A H 0.6583(3) 1.4945(3) 0.9022(3) 0.092 Uiso 1 calc R .
H33B H 0.6397(3) 1.4014(3) 0.9285(3) 0.092 Uiso 1 calc R .
C34 C 0.5471(3) 1.4436(3) 0.8334(3) 0.0796(15) Uani 1 d . .
H34A H 0.5437(3) 1.4858(3) 0.7937(3) 0.096 Uiso 1 calc R .
H34B H 0.5124(3) 1.4643(3) 0.8626(3) 0.096 Uiso 1 calc R .
C35 C 0.5141(3) 1.3556(3) 0.7977(3) 0.0666(12) Uani 1 d . .
H35A H 0.5121(3) 1.3150(3) 0.8371(3) 0.080 Uiso 1 calc R .
H35B H 0.4575(3) 1.3629(3) 0.7636(3) 0.080 Uiso 1 calc R .
C40 C 0.4535(2) 0.7204(2) 0.6953(2) 0.0443(9) Uani 1 d . .
H40A H 0.4450(2) 0.7543(2) 0.6488(2) 0.053 Uiso 1 calc R .
C41 C 0.3792(3) 0.6577(3) 0.6760(3) 0.0675(13) Uani 1 d . .
H41A H 0.3278(3) 0.6905(3) 0.6680(3) 0.081 Uiso 1 calc R .
H41B H 0.3853(3) 0.6179(3) 0.7180(3) 0.081 Uiso 1 calc R .
C42 C 0.3743(3) 0.6050(3) 0.6035(3) 0.0793(15) Uani 1 d . .
H42A H 0.3293(3) 0.5627(3) 0.5940(3) 0.095 Uiso 1 calc R .
H42B H 0.3612(3) 0.6446(3) 0.5606(3) 0.095 Uiso 1 calc R .
C43 C 0.4545(4) 0.5583(3) 0.6100(3) 0.092(2) Uani 1 d . .
H43A H 0.4627(4) 0.5119(3) 0.6471(3) 0.111 Uiso 1 calc R .
H43B H 0.4504(4) 0.5317(3) 0.5616(3) 0.111 Uiso 1 calc R .
C44 C 0.5282(3) 0.6174(3) 0.6326(3) 0.088(2) Uani 1 d . .
H44A H 0.5246(3) 0.6580(3) 0.5917(3) 0.105 Uiso 1 calc R .
H44B H 0.5788(3) 0.5831(3) 0.6410(3) 0.105 Uiso 1 calc R .
C45 C 0.5342(3) 0.6690(3) 0.7044(2) 0.0624(12) Uani 1 d . .
H45A H 0.5811(3) 0.7091(3) 0.7152(2) 0.075 Uiso 1 calc R .
H45B H 0.5442(3) 0.6291(3) 0.7468(2) 0.075 Uiso 1 calc R .
C50 C 0.3572(2) 0.8477(2) 0.7497(2) 0.0429(9) Uani 1 d . .
H50A H 0.3197(2) 0.7981(2) 0.7475(2) 0.051 Uiso 1 calc R .
C51 C 0.3490(3) 0.9100(2) 0.8111(2) 0.0546(11) Uani 1 d . .
H51A H 0.3885(3) 0.9576(2) 0.8169(2) 0.065 Uiso 1 calc R .
H51B H 0.3627(3) 0.8790(2) 0.8589(2) 0.065 Uiso 1 calc R .
C52 C 0.2601(3) 0.9472(3) 0.7915(3) 0.0726(13) Uani 1 d . .
H52A H 0.2214(3) 0.9004(3) 0.7919(3) 0.087 Uiso 1 calc R .
H52B H 0.2582(3) 0.9893(3) 0.8299(3) 0.087 Uiso 1 calc R .
C53 C 0.2324(3) 0.9915(3) 0.7142(3) 0.0724(13) Uani 1 d . .
H53A H 0.1746(3) 1.0103(3) 0.7023(3) 0.087 Uiso 1 calc R .
H53B H 0.2666(3) 1.0428(3) 0.7156(3) 0.087 Uiso 1 calc R .
C54 C 0.2403(3) 0.9300(3) 0.6534(3) 0.0730(13) Uani 1 d . .
H54A H 0.2264(3) 0.9610(3) 0.6056(3) 0.088 Uiso 1 calc R .
H54B H 0.2007(3) 0.8824(3) 0.6477(3) 0.088 Uiso 1 calc R .
C55 C 0.3283(3) 0.8930(3) 0.6725(2) 0.0587(11) Uani 1 d . .
H55A H 0.3668(3) 0.9400(3) 0.6723(2) 0.070 Uiso 1 calc R .
H55B H 0.3300(3) 0.8514(3) 0.6337(2) 0.070 Uiso 1 calc R .
C60 C 0.4893(2) 0.7527(2) 0.8641(2) 0.0406(9) Uani 1 d . .
H60A H 0.4812(2) 0.7991(2) 0.8973(2) 0.049 Uiso 1 calc R .
C61 C 0.5800(2) 0.7259(3) 0.8982(2) 0.0532(11) Uani 1 d . .
H61A H 0.6159(2) 0.7731(3) 0.8926(2) 0.064 Uiso 1 calc R .
H61B H 0.5911(2) 0.6754(3) 0.8713(2) 0.064 Uiso 1 calc R .
C62 C 0.5999(2) 0.7036(3) 0.9821(2) 0.0640(12) Uani 1 d . .
H62A H 0.6578(2) 0.6852(3) 1.0025(2) 0.077 Uiso 1 calc R .
H62B H 0.5926(2) 0.7553(3) 1.0095(2) 0.077 Uiso 1 calc R .
C63 C 0.5431(3) 0.6315(3) 0.9927(2) 0.0667(12) Uani 1 d . .
H63A H 0.5555(3) 0.5778(3) 0.9708(2) 0.080 Uiso 1 calc R .
H63B H 0.5533(3) 0.6217(3) 1.0463(2) 0.080 Uiso 1 calc R .
C64 C 0.4521(3) 0.6553(3) 0.9553(2) 0.0731(14) Uani 1 d . .
H64A H 0.4381(3) 0.7045(3) 0.9819(2) 0.088 Uiso 1 calc R .
H64B H 0.4173(3) 0.6064(3) 0.9596(2) 0.088 Uiso 1 calc R .
C65 C 0.4328(2) 0.6788(3) 0.8725(2) 0.0552(11) Uani 1 d . .
H65A H 0.3747(2) 0.6966(3) 0.8517(2) 0.066 Uiso 1 calc R .
H65B H 0.4412(2) 0.6281(3) 0.8445(2) 0.066 Uiso 1 calc R .

loop_
_atom_type_symbol
_atom_type_description
_atom_type_scat_dispersion_real
_atom_type_scat_dispersion_imag
_atom_type_scat_source
C C 0.0033 0.0016 'International Tables Vol C Tables 4.2.6.8 and 6.1.1.4'
H H 0.0000 0.0000 'International Tables Vol C Tables 4.2.6.8 and 6.1.1.4'
O O 0.0106 0.0060 'International Tables Vol C Tables 4.2.6.8 and 6.1.1.4'
F F 0.0171 0.0103 'International Tables Vol C Tables 4.2.6.8 and 6.1.1.4'
Pt Pt -1.7033 8.3905 'International Tables Vol C Tables 4.2.6.8 and 6.1.1.4'
P P 0.1023 0.0942 'International Tables Vol C Tables 4.2.6.8 and 6.1.1.4'

loop_
_geom_angle_atom_site_label_1
_geom_angle_atom_site_label_2
_geom_angle_atom_site_label_3
_geom_angle
_geom_angle_site_symmetry_1
_geom_angle_site_symmetry_3
_geom_angle_publ_flag
C5 Pt1 C1 112.58(15) . . ?
C5 Pt1 C2 152.16(15) . . ?
C1 Pt1 C2 39.59(12) . . ?
C5 Pt1 P1 97.52(12) . . ?
C1 Pt1 P1 149.90(9) . . ?
C2 Pt1 P1 110.30(9) . . ?
C5 Pt1 Pt2 121.36(12) . . ?
C1 Pt1 Pt2 41.97(9) . . ?
C2 Pt1 Pt2 42.14(9) . . ?
P1 Pt1 Pt2 120.65(2) . . ?
C6 Pt2 C1 153.0(2) . . ?
C6 Pt2 C2 113.42(15) . . ?
C1 Pt2 C2 39.65(12) . . ?
C6 Pt2 P2 97.48(12) . . ?
C1 Pt2 P2 109.42(9) . . ?
C2 Pt2 P2 149.07(9) . . ?
C6 Pt2 Pt1 124.56(12) . . ?
C1 Pt2 Pt1 42.09(9) . . ?
C2 Pt2 Pt1 42.15(9) . . ?
P2 Pt2 Pt1 119.93(2) . . ?
C50 P1 C40 104.0(2) . . ?
C50 P1 C60 104.9(2) . . ?
C40 P1 C60 110.7(2) . . ?
C50 P1 Pt1 112.03(12) . . ?
C40 P1 Pt1 111.64(11) . . ?
C60 P1 Pt1 113.02(11) . . ?
C20 P2 C30 104.6(2) . . ?
C20 P2 C10 110.1(2) . . ?
C30 P2 C10 104.2(2) . . ?
C20 P2 Pt2 113.02(12) . . ?
C30 P2 Pt2 112.43(12) . . ?
C10 P2 Pt2 111.91(12) . . ?
C2 C1 C4 131.4(3) . . ?
C2 C1 Pt2 70.4(2) . . ?
C4 C1 Pt2 133.3(3) . . ?
C2 C1 Pt1 70.3(2) . . ?
C4 C1 Pt1 128.8(2) . . ?
Pt2 C1 Pt1 95.94(14) . . ?
C1 C2 C3 132.5(3) . . ?
C1 C2 Pt2 69.9(2) . . ?
C3 C2 Pt2 128.2(3) . . ?
C1 C2 Pt1 70.2(2) . . ?
C3 C2 Pt1 133.8(3) . . ?
Pt2 C2 Pt1 95.71(14) . . ?
F3 C3 F1 105.5(4) . . ?
F3 C3 F2 105.8(3) . . ?
F1 C3 F2 104.3(3) . . ?
F3 C3 C2 113.5(3) . . ?
F1 C3 C2 113.8(3) . . ?
F2 C3 C2 113.2(3) . . ?
F4 C4 F6 106.5(3) . . ?
F4 C4 F5 104.8(3) . . ?
F6 C4 F5 103.5(3) . . ?
F4 C4 C1 114.2(3) . . ?
F6 C4 C1 114.1(3) . . ?
F5 C4 C1 112.8(3) . . ?
O5 C5 Pt1 178.8(5) . . ?
O6 C6 Pt2 178.6(4) . . ?
C11 C10 C15 111.4(3) . . ?
C11 C10 P2 115.5(3) . . ?
C15 C10 P2 117.3(3) . . ?
C10 C11 C12 111.1(3) . . ?
C13 C12 C11 113.1(4) . . ?
C14 C13 C12 112.6(4) . . ?
C13 C14 C15 112.6(4) . . ?
C10 C15 C14 111.3(4) . . ?
C21 C20 C25 110.5(3) . . ?
C21 C20 P2 111.6(3) . . ?
C25 C20 P2 118.8(3) . . ?
C20 C21 C22 111.5(4) . . ?
C23 C22 C21 111.1(4) . . ?
C24 C23 C22 111.2(4) . . ?
C23 C24 C25 112.4(4) . . ?
C20 C25 C24 108.2(4) . . ?
C35 C30 C31 109.7(3) . . ?
C35 C30 P2 112.9(3) . . ?
C31 C30 P2 111.1(3) . . ?
C32 C31 C30 111.1(4) . . ?
C33 C32 C31 113.7(4) . . ?
C32 C33 C34 111.0(4) . . ?
C33 C34 C35 111.5(4) . . ?
C30 C35 C34 111.7(3) . . ?
C41 C40 C45 109.6(3) . . ?
C41 C40 P1 119.4(3) . . ?
C45 C40 P1 113.5(3) . . ?
C40 C41 C42 110.1(3) . . ?
C43 C42 C41 112.3(4) . . ?
C44 C43 C42 112.5(4) . . ?
C43 C44 C45 112.4(4) . . ?
C44 C45 C40 111.0(4) . . ?
C51 C50 C55 110.0(3) . . ?
C51 C50 P1 113.0(3) . . ?
C55 C50 P1 110.5(2) . . ?
C50 C51 C52 111.6(4) . . ?
C53 C52 C51 111.9(3) . . ?
C54 C53 C52 111.0(4) . . ?
C53 C54 C55 111.6(4) . . ?
C54 C55 C50 112.7(3) . . ?
C61 C60 C65 109.7(3) . . ?
C61 C60 P1 114.2(2) . . ?
C65 C60 P1 117.0(3) . . ?
C60 C61 C62 110.8(3) . . ?
C63 C62 C61 110.6(3) . . ?
C64 C63 C62 110.7(3) . . ?
C63 C64 C65 112.6(3) . . ?
C64 C65 C60 110.0(3) . . ?

loop_
_geom_bond_atom_site_label_1
_geom_bond_atom_site_label_2
_geom_bond_distance
_geom_bond_site_symmetry_2
_geom_bond_publ_flag
Pt1 C5 1.872(5) . ?
Pt1 C1 2.068(3) . ?
Pt1 C2 2.069(3) . ?
Pt1 P1 2.3368(9) . ?
Pt1 Pt2 3.0682(3) . ?
Pt2 C6 1.873(4) . ?
Pt2 C1 2.063(3) . ?
Pt2 C2 2.069(3) . ?
Pt2 P2 2.3294(9) . ?
P1 C50 1.848(3) . ?
P1 C40 1.850(3) . ?
P1 C60 1.852(3) . ?
P2 C20 1.842(3) . ?
P2 C30 1.842(4) . ?
P2 C10 1.843(4) . ?
F1 C3 1.340(4) . ?
F2 C3 1.343(4) . ?
F3 C3 1.330(4) . ?
F4 C4 1.318(4) . ?
F5 C4 1.348(4) . ?
F6 C4 1.319(4) . ?
O5 C5 1.143(5) . ?
O6 C6 1.140(4) . ?
C1 C2 1.401(4) . ?
C1 C4 1.471(5) . ?
C2 C3 1.468(5) . ?
C10 C11 1.502(5) . ?
C10 C15 1.518(5) . ?
C11 C12 1.523(5) . ?
C12 C13 1.510(6) . ?
C13 C14 1.482(6) . ?
C14 C15 1.531(5) . ?
C20 C21 1.522(5) . ?
C20 C25 1.527(5) . ?
C21 C22 1.525(6) . ?
C22 C23 1.513(6) . ?
C23 C24 1.498(7) . ?
C24 C25 1.534(6) . ?
C30 C35 1.527(5) . ?
C30 C31 1.531(5) . ?
C31 C32 1.520(5) . ?
C32 C33 1.499(6) . ?
C33 C34 1.521(7) . ?
C34 C35 1.528(5) . ?
C40 C41 1.526(5) . ?
C40 C45 1.533(5) . ?
C41 C42 1.553(6) . ?
C42 C43 1.499(6) . ?
C43 C44 1.485(6) . ?
C44 C45 1.528(6) . ?
C50 C51 1.528(5) . ?
C50 C55 1.529(5) . ?
C51 C52 1.534(5) . ?
C52 C53 1.524(6) . ?
C53 C54 1.510(6) . ?
C54 C55 1.520(5) . ?
C60 C61 1.512(5) . ?
C60 C65 1.518(4) . ?
C61 C62 1.528(5) . ?
C62 C63 1.515(5) . ?
C63 C64 1.512(5) . ?
C64 C65 1.515(5) . ?

loop_
_geom_torsion_atom_site_label_1
_geom_torsion_atom_site_label_2
_geom_torsion_atom_site_label_3
_geom_torsion_atom_site_label_4
_geom_torsion
_geom_torsion_site_symmetry_1
_geom_torsion_site_symmetry_2
_geom_torsion_site_symmetry_3
_geom_torsion_site_symmetry_4
_geom_torsion_publ_flag
Pt1 C2 C1 C4 -124.8(4) . . . . ?
Pt2 C1 C2 C3 -123.9(4) . . . . ?
C3 C2 C1 C4 7.1(7) . . . . ?
P1 Pt1 C2 C3 49.6(4) . . . . ?
P1 Pt1 C1 C4 128.0(3) . . . . ?
P2 Pt2 C2 C3 128.8(3) . . . . ?
P2 Pt2 C1 C4 50.9(4) . . . . ?
